data_7027439
loop_
_publ_author_name
'Cremer, Christian'
'Burger, Peter'

_publ_section_title
;
 Synthesis and crystal structure of the 16 e&#x2212; cationic tungsten(IV)
 complex [WCp*(4,4&#x2032;-Me2bipy)Cl2]+BPh4&#x2212;&#x200A;&#x2020;
;
_journal_issue 12
_journal_name_full 'Journal of the Chemical Society, Dalton Transactions'
_journal_page_first 1967
_journal_paper_doi 10.1039/a902743b
_journal_year 1999
_chemical_compound_source synthesis
_chemical_formula_structural 'Cp*W(Me-bipy)(CO)Cl2+ BPh4- * C2H4Cl2'
_chemical_formula_sum 'C49 H51 B Cl4 N2 O W'
_chemical_formula_weight 1020.38
_chemical_melting_point ?
_chemical_name_systematic
; 
 ? 
;
_space_group_IT_number 14
_symmetry_space_group_name_Hall '-P 2yn'
_symmetry_space_group_name_H-M 'P 1 21/n 1'
_atom_sites_solution_hydrogens geom
_atom_sites_solution_primary direct
_atom_sites_solution_secondary difmap
_audit_creation_method SHELXL
_cell_angle_alpha 90.00
_cell_angle_beta 115.132(9)
_cell_angle_gamma 90.00
_cell_formula_units_Z 4
_cell_length_a 22.428(2)
_cell_length_b 9.2642(6)
_cell_length_c 23.646(2)
_cell_measurement_reflns_used 5000
_cell_measurement_temperature 183(2)
_cell_volume 4448.0(7)
_computing_cell_refinement 'STOE IPDS PROGRAM PACKAGE'
_computing_data_collection 'STOE IPDS PROGRAM PACKAGE'
_computing_data_reduction 'STOE IPDS PROGRAM PACKAGE'
_computing_molecular_graphics 'ORTEP-3 for Windows (Farrugia, 1998)'
_computing_publication_material 'SHELXL-93,  Platon (Spek, 1997)'
_computing_structure_refinement 'SHELXL-93 (Sheldrick, 1993)'
_computing_structure_solution 'SHELXS-86 (Sheldrick, 1988)'
_diffrn_ambient_temperature 183(2)
_diffrn_measurement_device 'STOE IPDS'
_diffrn_measurement_method 'Image Plate'
_diffrn_radiation_monochromator graphite
_diffrn_radiation_source 'fine-focus sealed tube'
_diffrn_radiation_type MoK\a
_diffrn_radiation_wavelength 0.71073
_diffrn_reflns_av_R_equivalents 0.0000
_diffrn_reflns_av_sigmaI/netI 0.0432
_diffrn_reflns_limit_h_max 24
_diffrn_reflns_limit_h_min -27
_diffrn_reflns_limit_k_max 11
_diffrn_reflns_limit_k_min 0
_diffrn_reflns_limit_l_max 28
_diffrn_reflns_limit_l_min 0
_diffrn_reflns_number 8462
_diffrn_reflns_theta_max 25.89
_diffrn_reflns_theta_min 2.10
_exptl_absorpt_coefficient_mu 2.876
_exptl_absorpt_correction_T_max 0.64
_exptl_absorpt_correction_T_min 0.52
_exptl_absorpt_correction_type numerical
_exptl_crystal_colour red
_exptl_crystal_density_diffrn 1.524
_exptl_crystal_density_meas ?
_exptl_crystal_density_method n/a
_exptl_crystal_description 'rect. parallelepiped'
_exptl_crystal_F_000 2056
_exptl_crystal_size_max 0.20
_exptl_crystal_size_mid 0.20
_exptl_crystal_size_min 0.15
_refine_diff_density_max 1.242
_refine_diff_density_min -1.971
_refine_diff_density_rms 0.129
_refine_ls_extinction_coef n/a
_refine_ls_extinction_method n/a
_refine_ls_goodness_of_fit_all 1.057
_refine_ls_goodness_of_fit_obs 1.070
_refine_ls_hydrogen_treatment 'riding model'
_refine_ls_matrix_type full
_refine_ls_number_parameters 542
_refine_ls_number_reflns 8462
_refine_ls_number_restraints 0
_refine_ls_restrained_S_all 1.057
_refine_ls_restrained_S_obs 1.070
_refine_ls_R_factor_all 0.0442
_refine_ls_R_factor_obs 0.0280
_refine_ls_shift/esd_max -0.657
_refine_ls_shift/esd_mean 0.006
_refine_ls_structure_factor_coef Fsqd
_refine_ls_weighting_details 'w=1/[\s^2^(Fo^2^)+(0.0404P)^2^+0.0000P] where P=(Fo^2^+2Fc^2^)/3'
_refine_ls_weighting_scheme calc
_refine_ls_wR_factor_all 0.0770
_refine_ls_wR_factor_obs 0.0668
_reflns_number_observed 6344
_reflns_number_total 8462
_reflns_observed_criterion >2sigma(I)
_cod_data_source_file 902743bsup1.cif
_cod_data_source_block 4_Me+BPh4-
_cod_depositor_comments
;
The following automatic conversions were performed:

'_chemical_melting_point' value 'n/a' was changed to '?' - the value
is undefined or not given.

Automatic conversion script
Id: cif_fix_values 1891 2012-01-12 08:04:46Z andrius 

The following automatic conversions were performed:

'_exptl_crystal_density_meas' value 'n/a' was changed to '?' - the
value is perceived as not measured.

Automatic conversion script
Id: cif_fix_values 3008 2015-01-20 13:52:24Z robertas 

The following automatic conversions were performed:

'_refine_ls_weighting_scheme' value 'calc
w=1/[\s^2^(Fo^2^)+(0.0404P)^2^+0.0000P] where P=(Fo^2^+2Fc^2^)/3' was
changed to 'calc'. New tag '_refine_ls_weighting_details' was
created. The value of the new tag was set to
'w=1/[\s^2^(Fo^2^)+(0.0404P)^2^+0.0000P] where P=(Fo^2^+2Fc^2^)/3'.

Automatic conversion script
Id: cif_fix_values 3143 2015-03-26 13:38:13Z robertas 
;
_cod_original_cell_volume 4448.0(6)
_cod_original_sg_symbol_H-M P2(1)/n
_cod_database_code 7027439

loop_
_symmetry_equiv_pos_as_xyz
'x, y, z'
'-x+1/2, y+1/2, -z+1/2'
'-x, -y, -z'
'x-1/2, -y-1/2, z-1/2'

loop_
_atom_site_aniso_label
_atom_site_aniso_U_11
_atom_site_aniso_U_22
_atom_site_aniso_U_33
_atom_site_aniso_U_23
_atom_site_aniso_U_13
_atom_site_aniso_U_12
W1 0.02488(9) 0.02789(10) 0.01672(8) -0.00108(9) 0.00988(6) -0.00048(10)
B1 0.037(3) 0.023(3) 0.022(2) 0.000(2) 0.009(2) -0.004(2)
N1 0.021(2) 0.035(2) 0.021(2) 0.000(2) 0.0107(15) -0.005(2)
N2 0.031(2) 0.034(2) 0.017(2) -0.002(2) 0.010(2) -0.010(2)
Cl1A 0.055(2) 0.044(2) 0.041(2) -0.006(2) 0.0276(15) -0.002(2)
Cl1B 0.0393(13) 0.0285(12) 0.0318(11) -0.0003(10) 0.0292(10) -0.0056(12)
Cl2A 0.043(3) 0.047(3) 0.052(2) 0.016(2) 0.029(2) 0.024(2)
Cl2B 0.029(2) 0.030(2) 0.0360(14) 0.0073(11) 0.0180(13) 0.0019(11)
Cl3A 0.139(8) 0.135(7) 0.160(10) -0.070(7) 0.059(7) -0.098(9)
Cl3B 0.065(4) 0.193(9) 0.129(8) -0.072(6) -0.029(4) 0.042(5)
Cl4 0.172(3) 0.090(2) 0.122(2) -0.026(2) 0.092(2) -0.035(2)
C1 0.073(4) 0.058(4) 0.063(4) 0.031(3) 0.045(3) 0.037(4)
C2 0.035(3) 0.033(3) 0.046(3) 0.016(3) -0.003(2) 0.006(2)
C3 0.057(3) 0.030(3) 0.020(2) 0.004(2) 0.008(2) -0.001(3)
C4 0.054(3) 0.018(3) 0.030(2) 0.013(2) 0.011(2) 0.006(2)
C6 0.120(7) 0.106(8) 0.170(9) 0.073(7) 0.112(8) 0.081(7)
C7 0.047(4) 0.063(5) 0.095(5) 0.018(5) -0.018(4) -0.003(4)
C8 0.125(6) 0.059(5) 0.025(3) 0.001(3) 0.032(3) -0.006(4)
C9 0.075(5) 0.052(5) 0.079(5) 0.023(4) 0.013(4) -0.002(4)
C10 0.166(9) 0.052(5) 0.035(3) 0.007(3) 0.015(4) 0.049(5)
C11 0.028(2) 0.037(3) 0.027(2) 0.001(2) 0.009(2) -0.003(2)
C12 0.026(2) 0.047(3) 0.037(3) -0.003(2) 0.015(2) -0.010(2)
C13 0.029(2) 0.053(4) 0.035(2) 0.006(3) 0.017(2) -0.006(2)
C14 0.028(2) 0.052(3) 0.026(2) -0.002(2) 0.012(2) -0.006(2)
C15 0.021(2) 0.032(3) 0.020(2) 0.000(2) 0.012(2) -0.002(2)
C16 0.043(3) 0.076(5) 0.049(3) 0.006(3) 0.028(3) -0.017(3)
C17 0.034(3) 0.054(4) 0.025(2) 0.001(2) 0.012(2) -0.013(3)
C18 0.035(3) 0.042(3) 0.028(2) 0.002(2) 0.007(2) -0.014(2)
C19 0.032(2) 0.029(3) 0.022(2) 0.003(2) 0.005(2) 0.004(2)
C20 0.028(2) 0.036(3) 0.021(2) 0.004(2) 0.010(2) 0.002(2)
C21 0.024(2) 0.029(3) 0.019(2) 0.000(2) 0.010(2) -0.001(2)
C22 0.037(3) 0.040(3) 0.026(2) -0.006(2) 0.003(2) -0.004(2)
C24 0.033(2) 0.034(3) 0.025(2) 0.000(2) 0.010(2) -0.008(2)
C25 0.039(3) 0.037(3) 0.031(2) 0.004(2) 0.014(2) 0.001(2)
C26 0.042(3) 0.046(4) 0.045(3) 0.013(3) 0.015(2) 0.005(3)
C27 0.051(3) 0.049(4) 0.034(3) 0.015(3) 0.006(2) -0.003(3)
C28 0.059(4) 0.046(3) 0.028(3) 0.006(2) 0.016(2) -0.004(3)
C29 0.045(3) 0.043(3) 0.031(2) 0.003(2) 0.016(2) -0.003(3)
C30 0.030(2) 0.032(3) 0.029(2) -0.003(2) 0.007(2) 0.005(2)
C31 0.040(3) 0.054(4) 0.026(2) -0.003(2) 0.012(2) 0.003(3)
C32 0.052(3) 0.073(5) 0.031(3) -0.010(3) 0.015(2) 0.005(3)
C33 0.037(3) 0.072(5) 0.040(3) -0.026(3) 0.007(2) 0.010(3)
C34 0.033(3) 0.049(4) 0.056(4) -0.021(3) 0.005(3) 0.003(3)
C35 0.037(3) 0.039(3) 0.042(3) -0.007(3) 0.007(2) 0.003(3)
C36 0.040(3) 0.027(3) 0.026(2) 0.002(2) 0.013(2) -0.002(2)
C37 0.040(3) 0.037(3) 0.037(3) 0.000(2) 0.015(2) -0.002(2)
C38 0.061(4) 0.036(3) 0.045(3) 0.008(3) 0.030(3) 0.007(3)
C39 0.052(3) 0.042(4) 0.056(3) 0.021(3) 0.031(3) 0.014(3)
C40 0.036(3) 0.048(4) 0.051(3) 0.014(3) 0.018(2) 0.001(3)
C41 0.041(3) 0.031(3) 0.038(3) 0.000(2) 0.011(2) -0.001(2)
C42 0.044(3) 0.028(3) 0.021(2) -0.001(2) 0.018(2) 0.001(2)
C43 0.043(3) 0.033(3) 0.030(2) -0.005(2) 0.018(2) -0.009(2)
C44 0.053(3) 0.052(4) 0.041(3) -0.004(3) 0.028(2) -0.013(3)
C45 0.070(4) 0.043(4) 0.057(4) -0.008(3) 0.048(3) -0.014(3)
C46 0.091(5) 0.029(3) 0.057(4) 0.008(3) 0.054(4) 0.008(3)
C47 0.062(3) 0.030(3) 0.042(3) 0.007(3) 0.030(3) 0.008(3)
C48 0.066(5) 0.078(6) 0.097(6) -0.004(5) 0.034(4) 0.006(5)
C49 0.046(4) 0.087(6) 0.120(7) -0.004(6) 0.034(4) -0.006(5)

loop_
_atom_site_label
_atom_site_type_symbol
_atom_site_fract_x
_atom_site_fract_y
_atom_site_fract_z
_atom_site_U_iso_or_equiv
_atom_site_thermal_displace_type
_atom_site_occupancy
_atom_site_calc_flag
_atom_site_refinement_flags
W1 W 0.608957(8) 0.08924(2) 0.701535(8) 0.02280(6) Uani 1 d .
B1 B 0.7372(3) 0.3206(6) 0.4308(2) 0.0286(12) Uani 1 d .
N1 N 0.5591(2) 0.0054(5) 0.7564(2) 0.0256(8) Uani 1 d .
N2 N 0.6665(2) 0.1657(5) 0.7964(2) 0.0272(9) Uani 1 d .
O1A O 0.5614(4) -0.1462(10) 0.5953(4) 0.054(2) Uiso 0.564(6) d P
O1B O 0.7236(4) 0.1184(10) 0.6691(4) 0.054(2) Uiso 0.564(6) d P
Cl1A Cl 0.5734(2) -0.1103(4) 0.6305(2) 0.0439(11) Uani 0.436(6) d P
Cl1B Cl 0.70824(13) 0.0978(3) 0.68542(10) 0.0284(7) Uani 0.564(6) d P
Cl2A Cl 0.6844(3) -0.0992(7) 0.7585(2) 0.0441(12) Uani 0.436(6) d P
Cl2B Cl 0.6596(2) -0.1456(4) 0.7459(2) 0.0303(7) Uani 0.564(6) d P
Cl3A Cl 0.9795(6) 0.2522(13) 0.3961(9) 0.146(5) Uani 0.45(3) d P
Cl3B Cl 0.9725(5) 0.2268(18) 0.4213(8) 0.153(6) Uani 0.55(3) d P
Cl4 Cl 0.9150(2) 0.0224(3) 0.29061(14) 0.1181(10) Uani 1 d .
C1 C 0.5175(3) 0.2489(8) 0.6784(3) 0.059(2) Uani 1 d .
C2 C 0.5109(3) 0.1735(6) 0.6240(3) 0.0451(14) Uani 1 d .
C3 C 0.5642(3) 0.2189(6) 0.6103(2) 0.0388(13) Uani 1 d .
C4 C 0.6026(3) 0.3190(5) 0.6573(2) 0.0362(12) Uani 1 d .
C5 C 0.5729(3) 0.3380(6) 0.6985(2) 0.0379(12) Uiso 1 d .
C6 C 0.4667(5) 0.2501(11) 0.7036(5) 0.115(4) Uani 1 d .
H6A H 0.4362(5) 0.3276(11) 0.6846(5) 0.080 Uiso 1 d R
H6B H 0.4433(5) 0.1600(11) 0.6945(5) 0.080 Uiso 1 d R
H6C H 0.4879(5) 0.2643(11) 0.7480(5) 0.080 Uiso 1 d R
C7 C 0.4506(3) 0.0935(9) 0.5800(4) 0.085(3) Uani 1 d .
H7A H 0.4184(3) 0.1610(9) 0.5535(4) 0.080 Uiso 1 d R
H7B H 0.4626(3) 0.0288(9) 0.5549(4) 0.080 Uiso 1 d R
H7C H 0.4325(3) 0.0393(9) 0.6036(4) 0.080 Uiso 1 d R
C8 C 0.5716(4) 0.1890(8) 0.5510(3) 0.070(2) Uani 1 d .
H8A H 0.5478(4) 0.2601(8) 0.5201(3) 0.080 Uiso 1 d R
H8B H 0.6174(4) 0.1926(8) 0.5595(3) 0.080 Uiso 1 d R
H8C H 0.5544(4) 0.0948(8) 0.5358(3) 0.080 Uiso 1 d R
C9 C 0.6543(4) 0.4179(9) 0.6549(4) 0.075(2) Uani 1 d .
H9A H 0.6342(4) 0.5048(9) 0.6330(4) 0.080 Uiso 1 d R
H9B H 0.6854(4) 0.4415(9) 0.6965(4) 0.080 Uiso 1 d R
H9C H 0.6766(4) 0.3700(9) 0.6334(4) 0.080 Uiso 1 d R
C10 C 0.5908(5) 0.4454(8) 0.7491(3) 0.094(3) Uani 1 d .
H10A H 0.5678(5) 0.5339(8) 0.7324(3) 0.080 Uiso 1 d R
H10B H 0.5788(5) 0.4101(8) 0.7810(3) 0.080 Uiso 1 d R
H10C H 0.6375(5) 0.4625(8) 0.7667(3) 0.080 Uiso 1 d R
C11 C 0.5086(2) -0.0879(6) 0.7352(2) 0.0314(10) Uani 1 d .
H11A H 0.4902(2) -0.1149(6) 0.6919(2) 0.080 Uiso 1 d R
C12 C 0.4821(2) -0.1454(6) 0.7728(2) 0.0365(12) Uani 1 d .
H12A H 0.4452(2) -0.2098(6) 0.7554(2) 0.080 Uiso 1 d R
C13 C 0.5083(2) -0.1119(7) 0.8358(2) 0.0378(13) Uani 1 d .
C14 C 0.5611(2) -0.0178(6) 0.8577(2) 0.0350(12) Uani 1 d .
H14A H 0.5809(2) 0.0081(6) 0.9011(2) 0.080 Uiso 1 d R
C15 C 0.5859(2) 0.0399(5) 0.8183(2) 0.0236(10) Uani 1 d .
C16 C 0.4813(3) -0.1716(8) 0.8789(3) 0.053(2) Uani 1 d .
H16A H 0.5062(3) -0.1351(8) 0.9203(3) 0.080 Uiso 1 d R
H16B H 0.4360(3) -0.1440(8) 0.8646(3) 0.080 Uiso 1 d R
H16C H 0.4845(3) -0.2750(8) 0.8792(3) 0.080 Uiso 1 d R
C17 C 0.7222(2) 0.2439(7) 0.8142(2) 0.0376(12) Uani 1 d .
H17A H 0.7393(2) 0.2635(7) 0.7840(2) 0.080 Uiso 1 d R
C18 C 0.7552(2) 0.2965(6) 0.8739(2) 0.0372(12) Uani 1 d .
H18A H 0.7955(2) 0.3493(6) 0.8853(2) 0.080 Uiso 1 d R
C19 C 0.7303(2) 0.2729(6) 0.9181(2) 0.0297(10) Uani 1 d .
C20 C 0.6746(2) 0.1894(6) 0.9001(2) 0.0285(10) Uani 1 d .
H20A H 0.6569(2) 0.1683(6) 0.9298(2) 0.080 Uiso 1 d R
C21 C 0.6434(2) 0.1358(5) 0.8401(2) 0.0236(10) Uani 1 d .
C22 C 0.7631(3) 0.3379(7) 0.9823(2) 0.0380(12) Uani 1 d .
H22A H 0.7394(3) 0.3106(7) 1.0063(2) 0.080 Uiso 1 d R
H22B H 0.8076(3) 0.3040(7) 1.0028(2) 0.080 Uiso 1 d R
H22C H 0.7630(3) 0.4412(7) 0.9788(2) 0.080 Uiso 1 d R
C23A C 0.5760(8) -0.0469(19) 0.6350(7) 0.054(2) Uiso 0.564(6) d P
C23B C 0.6808(11) 0.1184(23) 0.6754(9) 0.054(2) Uiso 0.436(6) d P
C24 C 0.7832(2) 0.2182(6) 0.4898(2) 0.0315(11) Uani 1 d .
C25 C 0.8298(2) 0.1249(6) 0.4852(2) 0.0358(12) Uani 1 d .
H25A H 0.8290(2) 0.1099(6) 0.4447(2) 0.080 Uiso 1 d R
C26 C 0.8770(3) 0.0532(7) 0.5356(3) 0.0458(14) Uani 1 d .
H26A H 0.9081(3) -0.0090(7) 0.5297(3) 0.080 Uiso 1 d R
C27 C 0.8792(3) 0.0713(7) 0.5947(3) 0.0490(15) Uani 1 d .
H27A H 0.9127(3) 0.0249(7) 0.6303(3) 0.080 Uiso 1 d R
C28 C 0.8326(3) 0.1570(7) 0.6013(3) 0.0449(14) Uani 1 d .
H28A H 0.8325(3) 0.1676(7) 0.6416(3) 0.080 Uiso 1 d R
C29 C 0.7855(3) 0.2290(7) 0.5497(2) 0.0394(12) Uani 1 d .
H29A H 0.7533(3) 0.2879(7) 0.5556(2) 0.080 Uiso 1 d R
C30 C 0.7185(2) 0.2340(6) 0.3644(2) 0.0322(11) Uani 1 d .
C31 C 0.7206(3) 0.2973(7) 0.3117(2) 0.0411(13) Uani 1 d .
H31A H 0.7334(3) 0.3968(7) 0.3140(2) 0.080 Uiso 1 d R
C32 C 0.7046(3) 0.2232(8) 0.2558(3) 0.053(2) Uani 1 d .
H32A H 0.7073(3) 0.2713(8) 0.2209(3) 0.080 Uiso 1 d R
C33 C 0.6854(3) 0.0819(9) 0.2507(3) 0.053(2) Uani 1 d .
H33A H 0.6747(3) 0.0302(9) 0.2124(3) 0.080 Uiso 1 d R
C34 C 0.6818(3) 0.0144(8) 0.3009(3) 0.051(2) Uani 1 d .
H34A H 0.6678(3) -0.0844(8) 0.2976(3) 0.080 Uiso 1 d R
C35 C 0.6981(2) 0.0898(7) 0.3567(2) 0.0425(12) Uani 1 d .
H35A H 0.6953(2) 0.0408(7) 0.3913(2) 0.080 Uiso 1 d R
C36 C 0.6702(2) 0.3770(5) 0.4350(2) 0.0314(11) Uani 1 d .
C37 C 0.6722(3) 0.4767(6) 0.4803(2) 0.0380(12) Uani 1 d .
H37A H 0.7145(3) 0.5106(6) 0.5099(2) 0.080 Uiso 1 d R
C38 C 0.6165(3) 0.5291(7) 0.4846(3) 0.0448(13) Uani 1 d .
H38A H 0.6208(3) 0.5971(7) 0.5168(3) 0.080 Uiso 1 d R
C39 C 0.5550(3) 0.4837(7) 0.4427(3) 0.0475(15) Uani 1 d .
H39A H 0.5161(3) 0.5203(7) 0.4451(3) 0.080 Uiso 1 d R
C40 C 0.5501(3) 0.3853(7) 0.3976(3) 0.0451(15) Uani 1 d .
H40A H 0.5076(3) 0.3511(7) 0.3687(3) 0.080 Uiso 1 d R
C41 C 0.6064(3) 0.3347(6) 0.3938(2) 0.0388(12) Uani 1 d .
H41A H 0.6016(3) 0.2679(6) 0.3611(2) 0.080 Uiso 1 d R
C42 C 0.7821(2) 0.4648(6) 0.4330(2) 0.0297(10) Uani 1 d .
C43 C 0.8506(3) 0.4679(6) 0.4655(2) 0.0343(11) Uani 1 d .
H43A H 0.8726(3) 0.3830(6) 0.4879(2) 0.080 Uiso 1 d R
C44 C 0.8881(3) 0.5879(8) 0.4670(2) 0.0460(13) Uani 1 d .
H44A H 0.9351(3) 0.5841(8) 0.4900(2) 0.080 Uiso 1 d R
C45 C 0.8589(3) 0.7109(7) 0.4360(3) 0.049(2) Uani 1 d .
H45A H 0.8847(3) 0.7944(7) 0.4371(3) 0.080 Uiso 1 d R
C46 C 0.7912(4) 0.7126(7) 0.4030(3) 0.051(2) Uani 1 d .
H46A H 0.7697(4) 0.7982(7) 0.3808(3) 0.080 Uiso 1 d R
C47 C 0.7539(3) 0.5929(7) 0.4016(2) 0.0421(12) Uani 1 d .
H47A H 0.7069(3) 0.5974(7) 0.3782(2) 0.080 Uiso 1 d R
C48 C 0.8946(4) 0.2345(10) 0.3597(4) 0.081(2) Uani 1 d .
C49 C 0.8737(3) 0.0919(11) 0.3342(5) 0.085(2) Uani 1 d .
H49A H 0.8803(3) 0.0265(11) 0.3678(5) 0.080 Uiso 1 d R
H49B H 0.8273(3) 0.0953(11) 0.3077(5) 0.080 Uiso 1 d R

loop_
_atom_type_symbol
_atom_type_description
_atom_type_scat_dispersion_real
_atom_type_scat_dispersion_imag
_atom_type_scat_source
C C 0.0033 0.0016 'International Tables Vol C Tables 4.2.6.8 and 6.1.1.4'
H H 0.0000 0.0000 'International Tables Vol C Tables 4.2.6.8 and 6.1.1.4'
B B 0.0013 0.0007 'International Tables Vol C Tables 4.2.6.8 and 6.1.1.4'
O O 0.0106 0.0060 'International Tables Vol C Tables 4.2.6.8 and 6.1.1.4'
Cl Cl 0.1484 0.1585 'International Tables Vol C Tables 4.2.6.8 and 6.1.1.4'
W W -0.8490 6.8722 'International Tables Vol C Tables 4.2.6.8 and 6.1.1.4'
N N 0.0061 0.0033 'International Tables Vol C Tables 4.2.6.8 and 6.1.1.4'

loop_
_geom_angle_atom_site_label_1
_geom_angle_atom_site_label_2
_geom_angle_atom_site_label_3
_geom_angle
C23A W1 C23B 85.0(7)
C23A W1 N2 156.8(5)
C23B W1 N2 94.2(6)
C23A W1 N1 98.0(5)
C23B W1 N1 157.9(6)
N2 W1 N1 74.47(14)
C23A W1 C3 73.1(5)
C23B W1 C3 74.0(6)
N2 W1 C3 129.0(2)
N1 W1 C3 127.9(2)
C23A W1 C2 70.4(5)
C23B W1 C2 109.4(6)
N2 W1 C2 130.8(2)
N1 W1 C2 92.1(2)
C3 W1 C2 36.1(2)
C23A W1 C4 107.6(5)
C23B W1 C4 68.9(6)
N2 W1 C4 93.5(2)
N1 W1 C4 129.6(2)
C3 W1 C4 35.6(2)
C2 W1 C4 59.0(2)
C23A W1 C1 103.1(5)
C23B W1 C1 125.3(6)
N2 W1 C1 96.3(2)
N1 W1 C1 75.6(2)
C3 W1 C1 58.1(2)
C2 W1 C1 34.9(2)
C4 W1 C1 56.9(2)
C23A W1 Cl1A 9.0(5)
C23B W1 Cl1A 87.7(6)
N2 W1 Cl1A 148.09(15)
N1 W1 Cl1A 92.31(14)
C3 W1 Cl1A 82.1(2)
C2 W1 Cl1A 77.5(2)
C4 W1 Cl1A 116.6(2)
C1 W1 Cl1A 108.6(2)
C23A W1 Cl2A 85.2(5)
C23B W1 Cl2A 78.5(6)
N2 W1 Cl2A 72.0(2)
N1 W1 Cl2A 80.0(2)
C3 W1 Cl2A 146.0(2)
C2 W1 Cl2A 153.1(2)
C4 W1 Cl2A 143.3(2)
C1 W1 Cl2A 155.0(2)
Cl1A W1 Cl2A 77.2(2)
C23A W1 Cl1B 87.2(5)
C23B W1 Cl1B 10.3(6)
N2 W1 Cl1B 88.25(11)
N1 W1 Cl1B 147.63(12)
C3 W1 Cl1B 84.2(2)
C2 W1 Cl1B 119.5(2)
C4 W1 Cl1B 77.6(2)
C1 W1 Cl1B 134.5(2)
Cl1A W1 Cl1B 88.25(10)
Cl2A W1 Cl1B 68.61(13)
C23A W1 C5 126.5(5)
C23B W1 C5 99.6(6)
N2 W1 C5 76.5(2)
N1 W1 C5 96.2(2)
C3 W1 C5 57.9(2)
C2 W1 C5 57.8(2)
C4 W1 C5 34.1(2)
C1 W1 C5 33.6(2)
Cl1A W1 C5 134.6(2)
Cl2A W1 C5 148.2(2)
Cl1B W1 C5 106.32(14)
C36 B1 C24 113.3(4)
C36 B1 C30 110.2(4)
C24 B1 C30 110.0(4)
C36 B1 C42 107.6(4)
C24 B1 C42 106.5(4)
C30 B1 C42 109.0(4)
C11 N1 C15 118.1(4)
C11 N1 W1 124.8(3)
C15 N1 W1 116.7(3)
C17 N2 C21 118.1(4)
C17 N2 W1 124.1(3)
C21 N2 W1 117.7(3)
Cl1A O1A C23A 23.5(9)
Cl1B O1B C23B 31.6(12)
C23A Cl1A O1A 122.8(19)
C23A Cl1A W1 30.1(17)
O1A Cl1A W1 152.1(7)
C23B Cl1B O1B 113.3(22)
C23B Cl1B W1 36.7(19)
O1B Cl1B W1 149.9(8)
Cl2B Cl2A W1 87.8(6)
Cl2A Cl2B W1 76.6(6)
Cl3B Cl3A C48 78.5(12)
Cl3A Cl3B C48 77.6(13)
C5 C1 C2 109.6(5)
C5 C1 C6 125.4(7)
C2 C1 C6 124.2(8)
C5 C1 W1 74.7(3)
C2 C1 W1 69.7(3)
C6 C1 W1 129.6(5)
C1 C2 C3 106.6(5)
C1 C2 C7 126.0(7)
C3 C2 C7 125.6(6)
C1 C2 W1 75.5(3)
C3 C2 W1 71.0(3)
C7 C2 W1 130.7(5)
C4 C3 C2 107.6(5)
C4 C3 C8 125.3(6)
C2 C3 C8 126.1(6)
C4 C3 W1 74.3(3)
C2 C3 W1 72.9(3)
C8 C3 W1 127.0(4)
C5 C4 C3 108.4(5)
C5 C4 C9 123.5(6)
C3 C4 C9 126.2(5)
C5 C4 W1 76.2(3)
C3 C4 W1 70.1(3)
C9 C4 W1 132.0(4)
C1 C5 C4 107.8(5)
C1 C5 C10 124.8(6)
C4 C5 C10 127.0(6)
C1 C5 W1 71.7(3)
C4 C5 W1 69.7(3)
C10 C5 W1 130.0(4)
N1 C11 C12 122.5(4)
C11 C12 C13 120.6(5)
C14 C13 C12 116.6(4)
C14 C13 C16 120.6(5)
C12 C13 C16 122.8(5)
C15 C14 C13 121.3(4)
N1 C15 C14 120.8(4)
N1 C15 C21 116.2(4)
C14 C15 C21 122.9(4)
N2 C17 C18 122.3(4)
C17 C18 C19 120.0(5)
C20 C19 C18 117.3(4)
C20 C19 C22 121.8(4)
C18 C19 C22 121.0(5)
C19 C20 C21 121.0(4)
N2 C21 C20 121.1(4)
N2 C21 C15 114.5(4)
C20 C21 C15 124.3(4)
Cl1A C23A O1A 33.7(13)
Cl1A C23A W1 140.9(21)
O1A C23A W1 172.1(13)
Cl1B C23B O1B 35.1(15)
Cl1B C23B W1 133.0(23)
O1B C23B W1 168.0(18)
C25 C24 C29 114.6(5)
C25 C24 B1 120.8(4)
C29 C24 B1 124.1(5)
C26 C25 C24 123.7(5)
C25 C26 C27 119.8(6)
C28 C27 C26 118.8(5)
C27 C28 C29 120.5(5)
C28 C29 C24 122.5(5)
C31 C30 C35 114.8(5)
C31 C30 B1 123.7(5)
C35 C30 B1 121.5(5)
C32 C31 C30 123.2(6)
C33 C32 C31 120.0(6)
C32 C33 C34 119.4(5)
C33 C34 C35 120.1(6)
C34 C35 C30 122.6(6)
C37 C36 C41 114.1(5)
C37 C36 B1 121.8(4)
C41 C36 B1 124.1(4)
C38 C37 C36 123.4(5)
C39 C38 C37 119.9(6)
C40 C39 C38 119.2(5)
C39 C40 C41 120.1(5)
C40 C41 C36 123.3(5)
C43 C42 C47 114.8(5)
C43 C42 B1 123.0(5)
C47 C42 B1 122.2(5)
C44 C43 C42 123.0(5)
C45 C44 C43 120.6(5)
C44 C45 C46 118.4(6)
C45 C46 C47 120.9(6)
C46 C47 C42 122.3(6)
C49 C48 Cl3A 112.9(7)
C49 C48 Cl3B 110.2(8)
Cl3A C48 Cl3B 23.9(6)
C48 C49 Cl4 114.6(6)

loop_
_geom_bond_atom_site_label_1
_geom_bond_atom_site_label_2
_geom_bond_distance
W1 C23A 1.90(2)
W1 C23B 1.97(2)
W1 N2 2.177(4)
W1 N1 2.185(3)
W1 C3 2.294(5)
W1 C2 2.320(5)
W1 C4 2.350(5)
W1 C1 2.395(6)
W1 Cl1A 2.396(4)
W1 Cl2A 2.407(4)
W1 Cl1B 2.415(2)
W1 C5 2.432(6)
B1 C36 1.633(7)
B1 C24 1.640(7)
B1 C30 1.651(7)
B1 C42 1.661(7)
N1 C11 1.340(6)
N1 C15 1.362(5)
N2 C17 1.348(6)
N2 C21 1.365(5)
O1A Cl1A 0.827(9)
O1A C23A 1.25(2)
O1B Cl1B 0.645(9)
O1B C23B 1.03(2)
Cl1A C23A 0.60(2)
Cl1B C23B 0.59(2)
Cl2A Cl2B 0.664(5)
Cl3A Cl3B 0.72(2)
Cl3A C48 1.731(13)
Cl3B C48 1.737(10)
Cl4 C49 1.774(9)
C1 C5 1.396(9)
C1 C2 1.415(9)
C1 C6 1.495(9)
C2 C3 1.428(8)
C2 C7 1.505(9)
C3 C4 1.422(7)
C3 C8 1.505(7)
C4 C5 1.404(7)
C4 C9 1.498(9)
C5 C10 1.476(9)
C11 C12 1.370(7)
C12 C13 1.384(7)
C13 C14 1.382(7)
C13 C16 1.494(7)
C14 C15 1.379(6)
C15 C21 1.468(6)
C17 C18 1.376(7)
C18 C19 1.395(7)
C19 C20 1.376(7)
C19 C22 1.503(6)
C20 C21 1.382(6)
C24 C25 1.397(7)
C24 C29 1.399(7)
C25 C26 1.382(7)
C26 C27 1.388(8)
C27 C28 1.372(9)
C28 C29 1.398(8)
C30 C31 1.396(7)
C30 C35 1.398(8)
C31 C32 1.394(8)
C32 C33 1.368(10)
C33 C34 1.375(9)
C34 C35 1.398(8)
C36 C37 1.401(7)
C36 C41 1.403(7)
C37 C38 1.384(8)
C38 C39 1.378(9)
C39 C40 1.371(9)
C40 C41 1.387(8)
C42 C43 1.395(7)
C42 C47 1.400(7)
C43 C44 1.387(8)
C44 C45 1.363(9)
C45 C46 1.381(9)
C46 C47 1.382(9)
C48 C49 1.445(12)
